data_7023849
loop_
_publ_author_name
'Dayan, Serkan'
'Kalayc\?io\(glu, Nilg\"un \"Ozpozan'
'Dayan, Osman'
'\"Ozdemir, Nam\?ik'
'Din\,cer, Muharrem'
'B\"uy\"ukg\"ung\"or, Orhan'

_publ_section_title
;
 Synthesis and characterization of SiO2-supported ruthenium complexes
 containing aromatic sulfonamides: as catalysts for transfer hydrogenation
 of acetophenone.
;
_journal_issue 14
_journal_name_full 'Dalton transactions (Cambridge, England : 2003)'
_journal_page_first 4957
_journal_page_last 4969
_journal_paper_doi 10.1039/c3dt32876g
_journal_volume 42
_journal_year 2013
_chemical_formula_moiety '2(C26 H34 Cl2 N2 O2 Ru S), C H4 O'
_chemical_formula_sum 'C53 H72 Cl4 N4 O5 Ru2 S2'
_chemical_formula_weight 1253.21
_chemical_name_systematic
;
?
;
_space_group_IT_number 2
_symmetry_cell_setting triclinic
_symmetry_Int_Tables_number 2
_symmetry_space_group_name_Hall '-P 1'
_symmetry_space_group_name_H-M 'P -1'
_atom_sites_solution_hydrogens geom
_atom_sites_solution_primary direct
_atom_sites_solution_secondary difmap
_audit_creation_method SHELXL-97
_cell_angle_alpha 86.897(4)
_cell_angle_beta 79.499(4)
_cell_angle_gamma 69.104(4)
_cell_formula_units_Z 1
_cell_length_a 8.9631(5)
_cell_length_b 10.8459(6)
_cell_length_c 15.7706(8)
_cell_measurement_reflns_used 47640
_cell_measurement_temperature 296
_cell_measurement_theta_max 28.04
_cell_measurement_theta_min 2.01
_cell_volume 1408.19(14)
_computing_cell_refinement X-AREA
_computing_data_collection 'X-AREA (Stoe & Cie, 2002)'
_computing_data_reduction 'X-RED32 (Stoe & Cie, 2002)'
_computing_molecular_graphics 'Ortep-3 for Windows (Farrugia, 1997)'
_computing_publication_material 'WinGX (Farrugia, 1999) and PLATON (Spek, 2009)'
_computing_structure_refinement 'SHELXL-97 (Sheldrick, 1997)'
_computing_structure_solution 'SHELXS-97 (Sheldrick, 1997)'
_diffrn_ambient_temperature 296
_diffrn_detector_area_resol_mean 6.67
_diffrn_measured_fraction_theta_full 0.993
_diffrn_measured_fraction_theta_max 0.993
_diffrn_measurement_device_type 'STOE IPDS 2'
_diffrn_measurement_method 'w scans'
_diffrn_radiation_collimation '0.5 mm diameter, multiple pinhole'
_diffrn_radiation_monochromator 'plane graphite'
_diffrn_radiation_source 'sealed X-ray tube, 12 x 0.4 mm long-fine focus'
_diffrn_radiation_type MoK\a
_diffrn_radiation_wavelength 0.71073
_diffrn_reflns_av_R_equivalents 0.0380
_diffrn_reflns_av_sigmaI/netI 0.0261
_diffrn_reflns_limit_h_max 11
_diffrn_reflns_limit_h_min -11
_diffrn_reflns_limit_k_max 14
_diffrn_reflns_limit_k_min -14
_diffrn_reflns_limit_l_max 20
_diffrn_reflns_limit_l_min -20
_diffrn_reflns_number 33213
_diffrn_reflns_theta_full 27.58
_diffrn_reflns_theta_max 27.58
_diffrn_reflns_theta_min 2.01
_diffrn_standards_decay_% 0
_diffrn_standards_interval_count 0
_diffrn_standards_number 0
_exptl_absorpt_coefficient_mu 0.849
_exptl_absorpt_correction_T_max 0.8739
_exptl_absorpt_correction_T_min 0.7203
_exptl_absorpt_correction_type integration
_exptl_absorpt_process_details 'X-RED32 (Stoe & Cie, 2002)'
_exptl_crystal_colour 'dark red'
_exptl_crystal_density_diffrn 1.478
_exptl_crystal_density_method 'not measured'
_exptl_crystal_description prism
_exptl_crystal_F_000 646
_exptl_crystal_size_max 0.38
_exptl_crystal_size_mid 0.31
_exptl_crystal_size_min 0.18
_refine_diff_density_max 0.493
_refine_diff_density_min -0.372
_refine_diff_density_rms 0.053
_refine_ls_extinction_method none
_refine_ls_goodness_of_fit_ref 1.035
_refine_ls_hydrogen_treatment constr
_refine_ls_matrix_type full
_refine_ls_number_parameters 331
_refine_ls_number_reflns 6504
_refine_ls_number_restraints 0
_refine_ls_restrained_S_all 1.035
_refine_ls_R_factor_all 0.0440
_refine_ls_R_factor_gt 0.0315
_refine_ls_shift/su_max 0.001
_refine_ls_shift/su_mean 0.000
_refine_ls_structure_factor_coef Fsqd
_refine_ls_weighting_details 'calc w=1/[\s^2^(Fo^2^)+(0.0476P)^2^+0.0451P] where P=(Fo^2^+2Fc^2^)/3'
_refine_ls_weighting_scheme calc
_refine_ls_wR_factor_gt 0.0758
_refine_ls_wR_factor_ref 0.0793
_reflns_number_gt 5356
_reflns_number_total 6504
_reflns_threshold_expression I>2\s(I)
_cod_data_source_file c3dt32876g.txt
_cod_data_source_block namikoz22
_cod_original_cell_volume 1408.19(13)
_cod_database_code 7023849

loop_
_symmetry_equiv_pos_as_xyz
'x, y, z'
'-x, -y, -z'

loop_
_atom_site_label
_atom_site_type_symbol
_atom_site_fract_x
_atom_site_fract_y
_atom_site_fract_z
_atom_site_U_iso_or_equiv
_atom_site_adp_type
_atom_site_occupancy
_atom_site_symmetry_multiplicity
_atom_site_calc_flag
_atom_site_refinement_flags
_atom_site_disorder_assembly
_atom_site_disorder_group
Ru1 Ru 0.09527(2) 0.214382(19) 0.425127(11) 0.04680(7) Uani 1 1 d . . .
Cl1 Cl -0.06457(11) 0.32745(9) 0.55688(4) 0.0775(2) Uani 1 1 d . . .
Cl2 Cl -0.15208(8) 0.20138(6) 0.39342(4) 0.05547(15) Uani 1 1 d . . .
S1 S 0.51457(6) 0.46153(5) 0.14224(3) 0.03860(11) Uani 1 1 d . . .
O1 O 0.5023(2) 0.50140(16) 0.22825(10) 0.0501(4) Uani 1 1 d . . .
O2 O 0.60816(19) 0.50928(16) 0.07321(10) 0.0487(4) Uani 1 1 d . . .
N1 N 0.0004(3) 0.41332(19) 0.37407(12) 0.0492(5) Uani 1 1 d . . .
H1A H -0.1081 0.4439 0.3905 0.059 Uiso 1 1 calc R . .
H1B H 0.0390 0.4652 0.3994 0.059 Uiso 1 1 calc R . .
N2 N 0.3358(2) 0.51001(17) 0.11596(11) 0.0416(4) Uani 1 1 d . . .
H2 H 0.3185 0.5635 0.0736 0.050 Uiso 1 1 calc R . .
C1 C 0.3531(6) 0.2244(6) 0.5513(3) 0.1288(18) Uani 1 1 d . . .
H1C H 0.2586 0.2525 0.5956 0.193 Uiso 1 1 calc R . .
H1D H 0.3799 0.2996 0.5294 0.193 Uiso 1 1 calc R . .
H1E H 0.4424 0.1632 0.5749 0.193 Uiso 1 1 calc R . .
C2 C 0.3189(4) 0.1577(4) 0.4785(2) 0.0812(9) Uani 1 1 d . . .
C3 C 0.3469(3) 0.1968(3) 0.3931(2) 0.0722(8) Uani 1 1 d . . .
H3 H 0.3920 0.2621 0.3800 0.087 Uiso 1 1 calc R . .
C4 C 0.3078(3) 0.1387(3) 0.32607(18) 0.0601(6) Uani 1 1 d . . .
H4 H 0.3273 0.1666 0.2697 0.072 Uiso 1 1 calc R . .
C5 C 0.2400(3) 0.0398(2) 0.34308(17) 0.0567(6) Uani 1 1 d . . .
C6 C 0.2094(4) 0.0015(3) 0.43046(18) 0.0638(7) Uani 1 1 d . . .
H6 H 0.1630 -0.0629 0.4440 0.077 Uiso 1 1 calc R . .
C7 C 0.2484(4) 0.0594(3) 0.4957(2) 0.0772(8) Uani 1 1 d . . .
H7 H 0.2274 0.0327 0.5523 0.093 Uiso 1 1 calc R . .
C8 C 0.1932(4) -0.0248(3) 0.2748(2) 0.0713(8) Uani 1 1 d . . .
H8 H 0.0827 -0.0231 0.2964 0.086 Uiso 1 1 calc R . .
C9 C 0.1903(6) 0.0462(4) 0.1897(2) 0.1038(13) Uani 1 1 d . . .
H9A H 0.1490 0.0055 0.1515 0.156 Uiso 1 1 calc R . .
H9B H 0.2983 0.0410 0.1646 0.156 Uiso 1 1 calc R . .
H9C H 0.1217 0.1370 0.1991 0.156 Uiso 1 1 calc R . .
C10 C 0.3028(5) -0.1693(3) 0.2640(3) 0.1019(13) Uani 1 1 d . . .
H10A H 0.2666 -0.2120 0.2245 0.153 Uiso 1 1 calc R . .
H10B H 0.2987 -0.2119 0.3189 0.153 Uiso 1 1 calc R . .
H10C H 0.4122 -0.1750 0.2419 0.153 Uiso 1 1 calc R . .
C11 C 0.0351(3) 0.42940(19) 0.28264(13) 0.0411(5) Uani 1 1 d . . .
C12 C 0.1691(3) 0.4624(2) 0.24666(13) 0.0407(4) Uani 1 1 d . . .
H12 H 0.2334 0.4787 0.2816 0.049 Uiso 1 1 calc R . .
C13 C 0.2053(2) 0.47057(19) 0.15786(13) 0.0371(4) Uani 1 1 d . . .
C14 C 0.1096(3) 0.4470(2) 0.10598(14) 0.0453(5) Uani 1 1 d . . .
H14 H 0.1367 0.4502 0.0463 0.054 Uiso 1 1 calc R . .
C15 C -0.0264(3) 0.4187(3) 0.14279(17) 0.0551(6) Uani 1 1 d . . .
H15 H -0.0929 0.4054 0.1080 0.066 Uiso 1 1 calc R . .
C16 C -0.0634(3) 0.4101(2) 0.23108(16) 0.0526(6) Uani 1 1 d . . .
H16 H -0.1551 0.3913 0.2559 0.063 Uiso 1 1 calc R . .
C17 C 0.5914(2) 0.2880(2) 0.13770(13) 0.0392(4) Uani 1 1 d . . .
C18 C 0.6565(3) 0.2182(2) 0.20580(15) 0.0478(5) Uani 1 1 d . . .
H18 H 0.6548 0.2620 0.2552 0.057 Uiso 1 1 calc R . .
C19 C 0.7243(3) 0.0822(2) 0.19989(16) 0.0527(5) Uani 1 1 d . . .
H19 H 0.7679 0.0353 0.2461 0.063 Uiso 1 1 calc R . .
C20 C 0.7293(3) 0.0134(2) 0.12748(16) 0.0491(5) Uani 1 1 d . . .
C21 C 0.6605(4) 0.0875(2) 0.06037(17) 0.0605(7) Uani 1 1 d . . .
H21 H 0.6602 0.0439 0.0112 0.073 Uiso 1 1 calc R . .
C22 C 0.5930(3) 0.2230(2) 0.06440(16) 0.0558(6) Uani 1 1 d . . .
H22 H 0.5489 0.2703 0.0184 0.067 Uiso 1 1 calc R . .
C23 C 0.8092(4) -0.1368(2) 0.11879(19) 0.0617(7) Uani 1 1 d . . .
C24 C 0.8345(6) -0.2012(3) 0.2053(2) 0.1077(15) Uani 1 1 d . . .
H24A H 0.8733 -0.2955 0.1984 0.161 Uiso 1 1 calc R . .
H24B H 0.7335 -0.1730 0.2450 0.161 Uiso 1 1 calc R . .
H24C H 0.9127 -0.1761 0.2273 0.161 Uiso 1 1 calc R . .
C25 C 0.7027(5) -0.1939(3) 0.0782(3) 0.0929(11) Uani 1 1 d . . .
H25A H 0.7452 -0.2885 0.0806 0.139 Uiso 1 1 calc R . .
H25B H 0.7031 -0.1670 0.0192 0.139 Uiso 1 1 calc R . .
H25C H 0.5936 -0.1615 0.1096 0.139 Uiso 1 1 calc R . .
C26 C 0.9718(5) -0.1704(3) 0.0579(3) 0.0934(11) Uani 1 1 d . . .
H26A H 1.0183 -0.2640 0.0479 0.140 Uiso 1 1 calc R . .
H26B H 1.0438 -0.1422 0.0835 0.140 Uiso 1 1 calc R . .
H26C H 0.9557 -0.1261 0.0042 0.140 Uiso 1 1 calc R . .
O3 O 0.6506(19) 0.5173(11) 0.475(2) 0.63(3) Uani 0.50 1 d P A -1
H3A H 0.6919 0.4535 0.5042 0.938 Uiso 0.50 1 calc PR A -1
C27 C 0.5022(18) 0.5095(17) 0.4529(9) 0.181(8) Uani 0.50 1 d P A -1
H27A H 0.4097 0.5652 0.4916 0.272 Uiso 0.50 1 calc PR A -1
H27B H 0.5056 0.4199 0.4581 0.272 Uiso 0.50 1 calc PR A -1
H27C H 0.4941 0.5382 0.3948 0.272 Uiso 0.50 1 calc PR A -1

loop_
_atom_site_aniso_label
_atom_site_aniso_U_11
_atom_site_aniso_U_22
_atom_site_aniso_U_33
_atom_site_aniso_U_23
_atom_site_aniso_U_13
_atom_site_aniso_U_12
Ru1 0.05620(12) 0.05162(11) 0.03647(9) 0.00470(7) -0.00257(7) -0.02699(9)
Cl1 0.1045(6) 0.0953(5) 0.0449(3) -0.0155(3) 0.0144(3) -0.0611(5)
Cl2 0.0615(4) 0.0548(3) 0.0564(3) 0.0069(3) -0.0092(3) -0.0295(3)
S1 0.0374(3) 0.0369(2) 0.0422(3) 0.0029(2) -0.0056(2) -0.0150(2)
O1 0.0573(10) 0.0457(8) 0.0492(9) -0.0034(7) -0.0113(7) -0.0192(8)
O2 0.0439(8) 0.0533(9) 0.0538(9) 0.0096(7) -0.0054(7) -0.0258(7)
N1 0.0571(12) 0.0453(10) 0.0440(10) -0.0014(8) 0.0070(8) -0.0241(9)
N2 0.0370(9) 0.0415(9) 0.0431(9) 0.0120(7) -0.0048(7) -0.0129(8)
C1 0.126(4) 0.172(5) 0.113(3) -0.014(3) -0.055(3) -0.063(4)
C2 0.072(2) 0.103(3) 0.076(2) 0.0070(18) -0.0302(16) -0.0324(19)
C3 0.0530(16) 0.0764(19) 0.092(2) 0.0054(16) -0.0078(15) -0.0319(15)
C4 0.0505(14) 0.0582(14) 0.0606(15) 0.0104(12) 0.0072(11) -0.0155(12)
C5 0.0545(14) 0.0466(12) 0.0598(14) 0.0044(11) -0.0011(12) -0.0117(11)
C6 0.0691(17) 0.0541(14) 0.0639(16) 0.0175(12) -0.0069(13) -0.0211(13)
C7 0.083(2) 0.083(2) 0.0627(17) 0.0255(15) -0.0223(15) -0.0248(18)
C8 0.0763(19) 0.0582(16) 0.0690(17) -0.0139(14) 0.0023(15) -0.0165(15)
C9 0.156(4) 0.081(2) 0.066(2) -0.0099(18) -0.029(2) -0.025(3)
C10 0.115(3) 0.0599(19) 0.112(3) -0.0162(19) 0.008(2) -0.020(2)
C11 0.0439(11) 0.0329(10) 0.0434(11) 0.0038(8) -0.0006(9) -0.0137(9)
C12 0.0434(11) 0.0375(10) 0.0414(10) 0.0005(8) -0.0049(9) -0.0158(9)
C13 0.0334(10) 0.0292(9) 0.0440(10) 0.0036(8) -0.0031(8) -0.0077(8)
C14 0.0465(12) 0.0473(12) 0.0426(11) 0.0071(9) -0.0106(9) -0.0168(10)
C15 0.0535(14) 0.0629(15) 0.0593(14) 0.0131(12) -0.0215(11) -0.0292(12)
C16 0.0435(12) 0.0556(14) 0.0629(14) 0.0120(11) -0.0078(11) -0.0250(11)
C17 0.0369(10) 0.0373(10) 0.0423(10) 0.0009(8) -0.0057(8) -0.0125(9)
C18 0.0555(13) 0.0434(12) 0.0456(11) 0.0011(9) -0.0153(10) -0.0157(10)
C19 0.0594(15) 0.0450(12) 0.0509(13) 0.0075(10) -0.0196(11) -0.0112(11)
C20 0.0485(13) 0.0398(11) 0.0551(13) 0.0010(10) -0.0083(10) -0.0116(10)
C21 0.0826(19) 0.0458(13) 0.0507(13) -0.0069(11) -0.0207(13) -0.0141(13)
C22 0.0720(17) 0.0455(13) 0.0456(12) 0.0019(10) -0.0221(12) -0.0101(12)
C23 0.0697(17) 0.0378(12) 0.0691(16) 0.0004(11) -0.0102(13) -0.0095(12)
C24 0.168(4) 0.0445(16) 0.085(2) 0.0132(16) -0.026(3) -0.007(2)
C25 0.111(3) 0.0540(17) 0.119(3) -0.0114(18) -0.016(2) -0.0344(19)
C26 0.081(2) 0.0537(17) 0.119(3) -0.0082(18) 0.005(2) -0.0014(16)
O3 0.177(13) 0.102(8) 1.47(9) -0.10(2) 0.16(3) -0.027(8)
C27 0.112(8) 0.163(12) 0.27(2) -0.078(17) -0.004(14) -0.052(8)

loop_
_atom_type_symbol
_atom_type_description
_atom_type_scat_dispersion_real
_atom_type_scat_dispersion_imag
_atom_type_scat_source
C C 0.0033 0.0016 'International Tables Vol C Tables 4.2.6.8 and 6.1.1.4'
H H 0.0000 0.0000 'International Tables Vol C Tables 4.2.6.8 and 6.1.1.4'
Cl Cl 0.1484 0.1585 'International Tables Vol C Tables 4.2.6.8 and 6.1.1.4'
N N 0.0061 0.0033 'International Tables Vol C Tables 4.2.6.8 and 6.1.1.4'
O O 0.0106 0.0060 'International Tables Vol C Tables 4.2.6.8 and 6.1.1.4'
Ru Ru -1.2594 0.8363 'International Tables Vol C Tables 4.2.6.8 and 6.1.1.4'
S S 0.1246 0.1234 'International Tables Vol C Tables 4.2.6.8 and 6.1.1.4'

loop_
_geom_angle_atom_site_label_1
_geom_angle_atom_site_label_2
_geom_angle_atom_site_label_3
_geom_angle
C7 Ru1 C3 67.66(13)
C7 Ru1 C4 80.15(12)
C3 Ru1 C4 38.20(12)
C7 Ru1 C6 37.47(12)
C3 Ru1 C6 80.41(12)
C4 Ru1 C6 67.79(10)
C7 Ru1 N1 155.55(11)
C3 Ru1 N1 95.24(10)
C4 Ru1 N1 97.32(9)
C6 Ru1 N1 160.94(9)
C7 Ru1 C2 37.94(13)
C3 Ru1 C2 37.46(13)
C4 Ru1 C2 68.44(13)
C6 Ru1 C2 68.41(13)
N1 Ru1 C2 118.47(12)
C7 Ru1 C5 68.24(12)
C3 Ru1 C5 68.49(11)
C4 Ru1 C5 37.46(10)
C6 Ru1 C5 38.02(10)
N1 Ru1 C5 123.18(8)
C2 Ru1 C5 81.39(13)
C7 Ru1 Cl1 91.55(10)
C3 Ru1 Cl1 118.70(9)
C4 Ru1 Cl1 156.86(8)
C6 Ru1 Cl1 117.11(8)
N1 Ru1 Cl1 81.33(5)
C2 Ru1 Cl1 91.74(10)
C5 Ru1 Cl1 154.88(7)
C7 Ru1 Cl2 120.46(10)
C3 Ru1 Cl2 153.78(9)
C4 Ru1 Cl2 115.90(8)
C6 Ru1 Cl2 93.02(8)
N1 Ru1 Cl2 82.70(6)
C2 Ru1 Cl2 158.37(10)
C5 Ru1 Cl2 90.69(8)
Cl1 Ru1 Cl2 86.96(3)
O1 S1 O2 119.10(10)
O1 S1 N2 109.95(10)
O2 S1 N2 103.55(9)
O1 S1 C17 108.09(10)
O2 S1 C17 108.26(10)
N2 S1 C17 107.32(10)
C11 N1 Ru1 117.79(13)
C11 N1 H1A 107.9
Ru1 N1 H1A 107.9
C11 N1 H1B 107.9
Ru1 N1 H1B 107.9
H1A N1 H1B 107.2
C13 N2 S1 124.93(14)
C13 N2 H2 117.5
S1 N2 H2 117.5
C2 C1 H1C 109.5
C2 C1 H1D 109.5
H1C C1 H1D 109.5
C2 C1 H1E 109.5
H1C C1 H1E 109.5
H1D C1 H1E 109.5
C3 C2 C7 117.7(3)
C3 C2 C1 121.2(4)
C7 C2 C1 120.9(4)
C3 C2 Ru1 70.25(18)
C7 C2 Ru1 69.93(18)
C1 C2 Ru1 128.0(3)
C2 C3 C4 121.0(3)
C2 C3 Ru1 72.30(18)
C4 C3 Ru1 71.01(15)
C2 C3 H3 119.5
C4 C3 H3 119.5
Ru1 C3 H3 129.7
C5 C4 C3 121.2(3)
C5 C4 Ru1 72.72(14)
C3 C4 Ru1 70.78(16)
C5 C4 H4 119.4
C3 C4 H4 119.4
Ru1 C4 H4 129.7
C4 C5 C6 117.6(3)
C4 C5 C8 123.9(3)
C6 C5 C8 118.5(2)
C4 C5 Ru1 69.82(15)
C6 C5 Ru1 69.82(15)
C8 C5 Ru1 130.0(2)
C7 C6 C5 120.7(3)
C7 C6 Ru1 70.80(18)
C5 C6 Ru1 72.16(15)
C7 C6 H6 119.7
C5 C6 H6 119.7
Ru1 C6 H6 129.9
C6 C7 C2 121.8(3)
C6 C7 Ru1 71.73(17)
C2 C7 Ru1 72.12(19)
C6 C7 H7 119.1
C2 C7 H7 119.1
Ru1 C7 H7 129.6
C9 C8 C5 113.8(3)
C9 C8 C10 111.8(3)
C5 C8 C10 109.7(3)
C9 C8 H8 107.1
C5 C8 H8 107.1
C10 C8 H8 107.1
C8 C9 H9A 109.5
C8 C9 H9B 109.5
H9A C9 H9B 109.5
C8 C9 H9C 109.5
H9A C9 H9C 109.5
H9B C9 H9C 109.5
C8 C10 H10A 109.5
C8 C10 H10B 109.5
H10A C10 H10B 109.5
C8 C10 H10C 109.5
H10A C10 H10C 109.5
H10B C10 H10C 109.5
C16 C11 C12 120.6(2)
C16 C11 N1 119.68(19)
C12 C11 N1 119.7(2)
C13 C12 C11 118.8(2)
C13 C12 H12 120.6
C11 C12 H12 120.6
C14 C13 C12 120.68(19)
C14 C13 N2 116.91(18)
C12 C13 N2 122.33(19)
C13 C14 C15 119.9(2)
C13 C14 H14 120.0
C15 C14 H14 120.0
C16 C15 C14 119.9(2)
C16 C15 H15 120.1
C14 C15 H15 120.1
C11 C16 C15 120.1(2)
C11 C16 H16 119.9
C15 C16 H16 119.9
C18 C17 C22 120.5(2)
C18 C17 S1 119.54(16)
C22 C17 S1 119.90(17)
C17 C18 C19 119.2(2)
C17 C18 H18 120.4
C19 C18 H18 120.4
C18 C19 C20 122.1(2)
C18 C19 H19 118.9
C20 C19 H19 118.9
C19 C20 C21 116.9(2)
C19 C20 C23 122.7(2)
C21 C20 C23 120.4(2)
C22 C21 C20 122.1(2)
C22 C21 H21 119.0
C20 C21 H21 119.0
C21 C22 C17 119.1(2)
C21 C22 H22 120.4
C17 C22 H22 120.4
C24 C23 C26 109.8(3)
C24 C23 C20 111.8(2)
C26 C23 C20 108.8(2)
C24 C23 C25 108.8(3)
C26 C23 C25 107.5(3)
C20 C23 C25 110.0(2)
C23 C24 H24A 109.5
C23 C24 H24B 109.5
H24A C24 H24B 109.5
C23 C24 H24C 109.5
H24A C24 H24C 109.5
H24B C24 H24C 109.5
C23 C25 H25A 109.5
C23 C25 H25B 109.5
H25A C25 H25B 109.5
C23 C25 H25C 109.5
H25A C25 H25C 109.5
H25B C25 H25C 109.5
C23 C26 H26A 109.5
C23 C26 H26B 109.5
H26A C26 H26B 109.5
C23 C26 H26C 109.5
H26A C26 H26C 109.5
H26B C26 H26C 109.5
C27 O3 H3A 109.5

loop_
_geom_bond_atom_site_label_1
_geom_bond_atom_site_label_2
_geom_bond_distance
Ru1 C7 2.158(3)
Ru1 C3 2.161(3)
Ru1 C4 2.164(2)
Ru1 C6 2.170(3)
Ru1 N1 2.186(2)
Ru1 C2 2.187(3)
Ru1 C5 2.201(2)
Ru1 Cl1 2.4107(7)
Ru1 Cl2 2.4124(7)
S1 O1 1.4191(16)
S1 O2 1.4398(15)
S1 N2 1.6225(19)
S1 C17 1.759(2)
N1 C11 1.433(3)
N1 H1A 0.9000
N1 H1B 0.9000
N2 C13 1.426(2)
N2 H2 0.8600
C1 C2 1.521(5)
C1 H1C 0.9600
C1 H1D 0.9600
C1 H1E 0.9600
C2 C3 1.396(5)
C2 C7 1.413(5)
C3 C4 1.415(4)
C3 H3 0.9300
C4 C5 1.402(4)
C4 H4 0.9300
C5 C6 1.424(4)
C5 C8 1.511(4)
C6 C7 1.390(4)
C6 H6 0.9300
C7 H7 0.9300
C8 C9 1.510(5)
C8 C10 1.523(4)
C8 H8 0.9800
C9 H9A 0.9600
C9 H9B 0.9600
C9 H9C 0.9600
C10 H10A 0.9600
C10 H10B 0.9600
C10 H10C 0.9600
C11 C16 1.377(3)
C11 C12 1.389(3)
C12 C13 1.384(3)
C12 H12 0.9300
C13 C14 1.380(3)
C14 C15 1.381(3)
C14 H14 0.9300
C15 C16 1.377(3)
C15 H15 0.9300
C16 H16 0.9300
C17 C18 1.376(3)
C17 C22 1.381(3)
C18 C19 1.381(3)
C18 H18 0.9300
C19 C20 1.383(3)
C19 H19 0.9300
C20 C21 1.392(4)
C20 C23 1.531(3)
C21 C22 1.376(3)
C21 H21 0.9300
C22 H22 0.9300
C23 C24 1.516(4)
C23 C26 1.526(4)
C23 C25 1.546(5)
C24 H24A 0.9600
C24 H24B 0.9600
C24 H24C 0.9600
C25 H25A 0.9600
C25 H25B 0.9600
C25 H25C 0.9600
C26 H26A 0.9600
C26 H26B 0.9600
C26 H26C 0.9600
O3 C27 1.47(3)
O3 H3A 0.8200
C27 H27A 0.9600
C27 H27B 0.9600
C27 H27C 0.9600

loop_
_geom_hbond_atom_site_label_D
_geom_hbond_atom_site_label_H
_geom_hbond_atom_site_label_A
_geom_hbond_distance_DH
_geom_hbond_distance_HA
_geom_hbond_distance_DA
_geom_hbond_angle_DHA
_geom_hbond_site_symmetry_A
C12 H12 O1 0.93 2.50 3.123(3) 124.7 .
C18 H18 O1 0.93 2.52 2.895(3) 104.4 .
N1 H1A O3 0.90 2.22 3.080(16) 160.1 1_455
N1 H1B Cl1 0.90 2.49 3.337(2) 158.0 2_566
C1 H1D O3 0.96 1.90 2.799(15) 154.0 2_666
O3 H3A Cl1 0.82 2.39 3.10(3) 144.1 1_655
N2 H2 O2 0.86 2.38 2.940(2) 122.7 2_665

loop_
_geom_torsion_atom_site_label_1
_geom_torsion_atom_site_label_2
_geom_torsion_atom_site_label_3
_geom_torsion_atom_site_label_4
_geom_torsion
C7 Ru1 N1 C11 111.5(3)
C3 Ru1 N1 C11 67.64(18)
C4 Ru1 N1 C11 29.25(18)
C6 Ru1 N1 C11 -8.1(4)
C2 Ru1 N1 C11 98.65(19)
C5 Ru1 N1 C11 0.0(2)
Cl1 Ru1 N1 C11 -174.08(16)
Cl2 Ru1 N1 C11 -86.06(16)
O1 S1 N2 C13 -61.14(19)
O2 S1 N2 C13 170.56(17)
C17 S1 N2 C13 56.19(19)
C7 Ru1 C2 C3 131.1(3)
C4 Ru1 C2 C3 29.13(19)
C6 Ru1 C2 C3 102.8(2)
N1 Ru1 C2 C3 -57.5(2)
C5 Ru1 C2 C3 65.7(2)
Cl1 Ru1 C2 C3 -138.6(2)
Cl2 Ru1 C2 C3 135.2(2)
C3 Ru1 C2 C7 -131.1(3)
C4 Ru1 C2 C7 -102.0(2)
C6 Ru1 C2 C7 -28.3(2)
N1 Ru1 C2 C7 171.37(18)
C5 Ru1 C2 C7 -65.4(2)
Cl1 Ru1 C2 C7 90.3(2)
Cl2 Ru1 C2 C7 4.1(4)
C7 Ru1 C2 C1 -114.2(5)
C3 Ru1 C2 C1 114.7(5)
C4 Ru1 C2 C1 143.9(4)
C6 Ru1 C2 C1 -142.4(4)
N1 Ru1 C2 C1 57.2(4)
C5 Ru1 C2 C1 -179.6(4)
Cl1 Ru1 C2 C1 -23.9(4)
Cl2 Ru1 C2 C1 -110.0(4)
C7 C2 C3 C4 -0.8(5)
C1 C2 C3 C4 -177.0(4)
Ru1 C2 C3 C4 -53.8(3)
C7 C2 C3 Ru1 53.1(3)
C1 C2 C3 Ru1 -123.2(4)
C7 Ru1 C3 C2 -30.1(2)
C4 Ru1 C3 C2 -132.9(3)
C6 Ru1 C3 C2 -66.9(2)
N1 Ru1 C3 C2 131.9(2)
C5 Ru1 C3 C2 -104.5(2)
Cl1 Ru1 C3 C2 48.9(2)
Cl2 Ru1 C3 C2 -144.0(2)
C7 Ru1 C3 C4 102.9(2)
C6 Ru1 C3 C4 66.10(18)
N1 Ru1 C3 C4 -95.18(17)
C2 Ru1 C3 C4 132.9(3)
C5 Ru1 C3 C4 28.49(16)
Cl1 Ru1 C3 C4 -178.16(13)
Cl2 Ru1 C3 C4 -11.1(3)
C2 C3 C4 C5 -0.2(5)
Ru1 C3 C4 C5 -54.6(2)
C2 C3 C4 Ru1 54.4(3)
C7 Ru1 C4 C5 66.91(19)
C3 Ru1 C4 C5 133.1(3)
C6 Ru1 C4 C5 29.97(17)
N1 Ru1 C4 C5 -137.68(17)
C2 Ru1 C4 C5 104.5(2)
Cl1 Ru1 C4 C5 137.24(18)
Cl2 Ru1 C4 C5 -52.28(18)
C7 Ru1 C4 C3 -66.22(19)
C6 Ru1 C4 C3 -103.2(2)
N1 Ru1 C4 C3 89.18(18)
C2 Ru1 C4 C3 -28.60(19)
C5 Ru1 C4 C3 -133.1(3)
Cl1 Ru1 C4 C3 4.1(3)
Cl2 Ru1 C4 C3 174.59(15)
C3 C4 C5 C6 1.0(4)
Ru1 C4 C5 C6 -52.7(2)
C3 C4 C5 C8 179.1(3)
Ru1 C4 C5 C8 125.4(3)
C3 C4 C5 Ru1 53.7(2)
C7 Ru1 C5 C4 -102.6(2)
C3 Ru1 C5 C4 -29.02(18)
C6 Ru1 C5 C4 -131.3(3)
N1 Ru1 C5 C4 52.9(2)
C2 Ru1 C5 C4 -65.58(19)
Cl1 Ru1 C5 C4 -141.06(17)
Cl2 Ru1 C5 C4 134.64(17)
C7 Ru1 C5 C6 28.74(18)
C3 Ru1 C5 C6 102.3(2)
C4 Ru1 C5 C6 131.3(3)
N1 Ru1 C5 C6 -175.75(15)
C2 Ru1 C5 C6 65.76(19)
Cl1 Ru1 C5 C6 -9.7(3)
Cl2 Ru1 C5 C6 -94.03(16)
C7 Ru1 C5 C8 139.6(3)
C3 Ru1 C5 C8 -146.9(3)
C4 Ru1 C5 C8 -117.8(3)
C6 Ru1 C5 C8 110.8(3)
N1 Ru1 C5 C8 -64.9(3)
C2 Ru1 C5 C8 176.6(3)
Cl1 Ru1 C5 C8 101.1(3)
Cl2 Ru1 C5 C8 16.8(2)
C4 C5 C6 C7 -1.0(4)
C8 C5 C6 C7 -179.1(3)
Ru1 C5 C6 C7 -53.7(3)
C4 C5 C6 Ru1 52.7(2)
C8 C5 C6 Ru1 -125.5(2)
C3 Ru1 C6 C7 65.6(2)
C4 Ru1 C6 C7 103.2(2)
N1 Ru1 C6 C7 143.7(3)
C2 Ru1 C6 C7 28.62(19)
C5 Ru1 C6 C7 132.8(3)
Cl1 Ru1 C6 C7 -51.8(2)
Cl2 Ru1 C6 C7 -139.96(18)
C7 Ru1 C6 C5 -132.8(3)
C3 Ru1 C6 C5 -67.19(18)
C4 Ru1 C6 C5 -29.55(17)
N1 Ru1 C6 C5 11.0(4)
C2 Ru1 C6 C5 -104.17(19)
Cl1 Ru1 C6 C5 175.38(14)
Cl2 Ru1 C6 C5 87.25(16)
C5 C6 C7 C2 0.1(5)
Ru1 C6 C7 C2 -54.2(3)
C5 C6 C7 Ru1 54.3(3)
C3 C2 C7 C6 0.8(5)
C1 C2 C7 C6 177.0(4)
Ru1 C2 C7 C6 54.0(3)
C3 C2 C7 Ru1 -53.2(3)
C1 C2 C7 Ru1 123.0(4)
C3 Ru1 C7 C6 -103.9(2)
C4 Ru1 C7 C6 -66.16(18)
N1 Ru1 C7 C6 -152.2(2)
C2 Ru1 C7 C6 -133.6(3)
C5 Ru1 C7 C6 -29.12(17)
Cl1 Ru1 C7 C6 135.56(17)
Cl2 Ru1 C7 C6 48.2(2)
C3 Ru1 C7 C2 29.7(2)
C4 Ru1 C7 C2 67.4(2)
C6 Ru1 C7 C2 133.6(3)
N1 Ru1 C7 C2 -18.6(4)
C5 Ru1 C7 C2 104.5(2)
Cl1 Ru1 C7 C2 -90.9(2)
Cl2 Ru1 C7 C2 -178.23(17)
C4 C5 C8 C9 -12.9(4)
C6 C5 C8 C9 165.1(3)
Ru1 C5 C8 C9 78.3(4)
C4 C5 C8 C10 113.1(3)
C6 C5 C8 C10 -68.9(3)
Ru1 C5 C8 C10 -155.7(2)
Ru1 N1 C11 C16 85.4(2)
Ru1 N1 C11 C12 -93.7(2)
C16 C11 C12 C13 -2.4(3)
N1 C11 C12 C13 176.62(18)
C11 C12 C13 C14 0.3(3)
C11 C12 C13 N2 176.89(19)
S1 N2 C13 C14 -140.87(18)
S1 N2 C13 C12 42.4(3)
C12 C13 C14 C15 1.9(3)
N2 C13 C14 C15 -174.9(2)
C13 C14 C15 C16 -1.9(4)
C12 C11 C16 C15 2.4(4)
N1 C11 C16 C15 -176.7(2)
C14 C15 C16 C11 -0.2(4)
O1 S1 C17 C18 -12.5(2)
O2 S1 C17 C18 117.76(18)
N2 S1 C17 C18 -131.07(18)
O1 S1 C17 C22 170.47(19)
O2 S1 C17 C22 -59.3(2)
N2 S1 C17 C22 51.9(2)
C22 C17 C18 C19 0.3(4)
S1 C17 C18 C19 -176.65(18)
C17 C18 C19 C20 0.1(4)
C18 C19 C20 C21 -0.8(4)
C18 C19 C20 C23 177.8(2)
C19 C20 C21 C22 1.2(4)
C23 C20 C21 C22 -177.5(3)
C20 C21 C22 C17 -0.8(4)
C18 C17 C22 C21 0.0(4)
S1 C17 C22 C21 177.0(2)
C19 C20 C23 C24 17.0(4)
C21 C20 C23 C24 -164.4(3)
C19 C20 C23 C26 -104.5(3)
C21 C20 C23 C26 74.1(4)
C19 C20 C23 C25 138.0(3)
C21 C20 C23 C25 -43.4(4)
